data_2003898
loop_
_publ_author_name
'Lyubchova, A.'
'Coss\'e-Barbi, A.'
'Doucet, J. P.'
'Robert, F.'
'Souron, J.-P.'
'Quarton, M.'

_publ_section_title
;
 Salicylaldehyde Benzoyl Hydrazone
;
_journal_issue 9
_journal_name_full 'Acta Crystallographica Section C'
_journal_page_first 1893
_journal_page_last 1895
_journal_paper_doi 10.1107/S0108270195003076
_journal_volume 51
_journal_year 1995
_chemical_formula_moiety 'C14 H12 N2 O2'
_chemical_formula_sum 'C14 H12 N2 O2'
_chemical_formula_weight 240.26
_space_group_crystal_system orthorhombic
_space_group_IT_number 33
_space_group_name_Hall 'P -2n -2ac'
_space_group_name_H-M_alt 'P c 21 n'
_atom_type_scat_source IntTabIV
_cell_angle_alpha 90
_cell_angle_beta 90
_cell_angle_gamma 90
_cell_formula_units_Z 4
_cell_length_a 5.114(5)
_cell_length_b 10.896(3)
_cell_length_c 20.883(6)
_cell_measurement_reflns_used 24
_cell_measurement_temperature 293
_cell_measurement_theta_max 15
_cell_measurement_theta_min 13
_cell_volume 1163.6(12)
_diffrn_measurement_device 'Enraf-Nonius CAD-4'
_diffrn_measurement_method \w/2\q
_diffrn_radiation_type MoK\a
_diffrn_radiation_wavelength .71069
_diffrn_reflns_limit_h_max 6
_diffrn_reflns_limit_h_min 0
_diffrn_reflns_limit_k_max 12
_diffrn_reflns_limit_k_min 0
_diffrn_reflns_limit_l_max 24
_diffrn_reflns_limit_l_min 0
_diffrn_reflns_number 1242
_diffrn_reflns_theta_max 25
_diffrn_standards_decay_% <1
_diffrn_standards_interval_time 60
_diffrn_standards_number 3
_exptl_absorpt_coefficient_mu .0875
_exptl_absorpt_correction_T_max .984
_exptl_absorpt_correction_T_min .967
_exptl_absorpt_correction_type 'empirical, cylinder (DIFABS; Walker & Stuart, 1983)'
_exptl_crystal_colour 'pale yellow'
_exptl_crystal_density_diffrn 1.370
_exptl_crystal_density_meas 1.36(3)
_exptl_crystal_description needle
_exptl_crystal_size_max .50
_exptl_crystal_size_mid .17
_exptl_crystal_size_min .10
_refine_diff_density_max .12
_refine_diff_density_min -0.05
_refine_ls_extinction_method none
_refine_ls_goodness_of_fit_obs 1.47
_refine_ls_hydrogen_treatment refU
_refine_ls_number_parameters 164
_refine_ls_number_reflns 576
_refine_ls_R_factor_obs .035
_refine_ls_shift/esd_max .006
_refine_ls_structure_factor_coef F
_refine_ls_weighting_scheme unit
_refine_ls_wR_factor_obs .033
_reflns_number_observed 576
_reflns_number_total 1078
_reflns_observed_criterion I>=3\s(I)
_cod_data_source_file hu1117.cif
_cod_data_source_block hu1117a
_cod_depositor_comments
;
 Changing the space group from 'P 2c -2n' to 'P -2n -2ac' after consulting
 the original publication. All related space group information was changed
 accordingly.

 Antanas Vaitkus,
 2017-07-05
;
_cod_original_cell_volume 1164.0(10)
_cod_database_code 2003898

loop_
_space_group_symop_id
_space_group_symop_operation_xyz
1 x,y,z
2 x+1/2,y+1/2,-z+1/2
3 -x+1/2,y,z+1/2
4 -x,y+1/2,-z

loop_
_atom_site_label
_atom_site_fract_x
_atom_site_fract_y
_atom_site_fract_z
_atom_site_U_iso_or_equiv
O(1) .2080(10) .3978(4) .1644(3) .0662
O(2) .7758(9) .4377(4) .2904(2) .0526
N(1) .3580(10) .2099(4) .1889(2) .0395
N(2) .5420(10) .2570(5) .2293(2) .0425
C(1) .0880(10) .1188(6) .0763(3) .0491
C(2) -.066(2) .0799(7) .0263(3) .0587
C(3) -0.260(2) .1490(9) .0036(3) .0630
C(4) -0.3210(10) .2609(8) .0315(4) .0666
C(5) -0.1730(10) .3022(7) .0818(3) .0574
C(6) .0340(10) .2319(6) .1053(3) .0468
C(7) .2050(10) .2868(6) .1563(3) .0460
C(8) .6850(10) .1814(5) .2616(3) .0391
C(9) .8850(10) .2234(6) .3043(3) .0389
C(10) .9300(10) .3496(6) .3166(3) .0433
C(11) 1.1230(10) .3833(6) .3580(3) .0477
C(12) 1.2850(10) .2991(6) .3864(3) .0517
C(13) 1.2470(10) .1757(6) .3743(3) .0498
C(14) 1.0530(10) .1381(6) .3336(3) .0462
H(1) .2140 .0602 .0980 ?
H(2) .0167 .0133 .0066 ?
H(3) -0.3660 .1340 -0.0382 ?
H(4) -0.4392 .3122 .0208 ?
H(5) -0.2154 .3701 .1087 ?
H(8) .6636 .0843 .2551 ?
H(11) 1.1574 .4609 .3676 ?
H(12) 1.4234 .3098 .4105 ?
H(13) 1.3683 .1155 .3865 ?
H(14) 1.0027 .0530 .3254 ?
H(20) .6714 .4287 .2612 ?
H(21) .3554 .1233 .1849 ?

loop_
_geom_angle_atom_site_label_1
_geom_angle_atom_site_label_2
_geom_angle_atom_site_label_3
_geom_angle
_geom_angle_publ_flag
C(7) N(1) N(2) 118.9(5) yes
C(6) C(1) C(2) 119.2(7) yes
C(4) C(3) C(2) 121.0(8) yes
C(6) C(5) C(4) 120.6(7) yes
C(7) C(6) C(1) 122.9(6) yes
N(1) C(7) O(1) 123.1(7) yes
C(6) C(7) N(1) 116.9(6) yes
C(10) C(9) C(8) 122.6(6) yes
C(14) C(9) C(10) 117.6(6) yes
C(11) C(10) O(2) 119.1(6) yes
C(12) C(11) C(10) 122.1(6) yes
C(14) C(13) C(12) 120.5(7) yes
C(8) N(2) N(1) 118.2(5) yes
C(3) C(2) C(1) 121.5(8) yes
C(5) C(4) C(3) 119.0(8) yes
C(5) C(6) C(1) 118.6(7) yes
C(7) C(6) C(5) 118.2(6) yes
C(6) C(7) O(1) 119.9(7) yes
C(9) C(8) N(2) 121.7(6) yes
C(14) C(9) C(8) 119.8(6) yes
C(9) C(10) O(2) 121.3(6) yes
C(11) C(10) C(9) 119.5(6) yes
C(13) C(12) C(11) 119.1(6) yes
C(13) C(14) C(9) 121.0(6) yes
H(1) C(1) C(6) 119.1(6) no
H(2) C(2) C(3) 128.2(8) no
H(3) C(3) C(4) 111.9(9) no
H(4) C(4) C(5) 112.2(9) no
H(5) C(5) C(6) 113.0(7) no
H(8) C(8) C(9) 117.9(6) no
H(11) C(11) C(12) 114.9(6) no
H(12) C(12) C(13) 110.4(7) no
H(13) C(13) C(14) 116.0(7) no
H(14) C(14) C(13) 125.7(7) no
H(20) O(2) C(10) 126.6(5) no
H(21) N(1) C(7) 124.9(5) no
H(1) C(1) C(2) 120.5(7) no
H(2) C(2) C(1) 108.4(7) no
H(3) C(3) C(2) 126.6(9) no
H(4) C(4) C(3) 128.7(9) no
H(5) C(5) C(4) 125.3(8) no
H(8) C(8) N(2) 120.4(6) no
H(11) C(11) C(10) 122.9(7) no
H(12) C(12) C(11) 130.3(7) no
H(13) C(13) C(12) 122.4(8) no
H(14) C(14) C(9) 112.9(6) no
H(21) N(1) N(2) 116.1(5) no
C(14) H(14) O(1) 149.7(2) no
O(2) H(20) N(2) 123.5(2) no
N(1) H(21) O(2) 158.1(2) no

loop_
_geom_bond_atom_site_label_1
_geom_bond_atom_site_label_2
_geom_bond_distance
_geom_bond_publ_flag
O(1) C(7) 1.221(7) yes
N(1) N(2) 1.365(6) yes
N(2) C(8) 1.291(8) yes
C(1) C(6) 1.400(9) yes
C(3) C(4) 1.390(10) yes
C(5) C(6) 1.397(9) yes
C(8) C(9) 1.432(8) yes
C(9) C(14) 1.406(9) yes
C(11) C(12) 1.371(9) yes
C(13) C(14) 1.367(9) yes
O(2) C(10) 1.356(7) yes
N(1) C(7) 1.332(8) yes
C(1) C(2) 1.375(9) yes
C(2) C(3) 1.330(10) yes
C(4) C(5) 1.370(10) yes
C(6) C(7) 1.502(9) yes
C(9) C(10) 1.418(8) yes
C(10) C(11) 1.363(8) yes
C(12) C(13) 1.381(9) yes
C(1) H(1) 1.013(7) no
C(3) H(3) 1.041(8) no
C(5) H(5) 0.955(7) no
C(11) H(11) 0.886(6) no
C(13) H(13) 0.939(7) no
O(2) H(20) 0.817(4) no
C(2) H(2) 0.935(8) no
C(4) H(4) 0.852(8) no
C(8) H(8) 1.073(6) no
C(12) H(12) 0.878(7) no
C(14) H(14) 0.977(6) no
N(1) H(21) 0.948(5) no
